data_4310508
loop_
_publ_author_name
'Nripen Chanda'
'Shaikh M. Mobin'
'Vedavati G. Puranik'
'Anindya Datta'
'Mark Niemeyer'
'Goutam Kumar Lahiri'

_publ_section_title
;
 Stepwise Synthesis of [Ru(trpy)(L)(X)]n+ (trpy = 2,2':6',2''-Terpyridine;
 L = 2,2'-Dipyridylamine; X = Cl-, H2O, NO2-, NO+, O2-). Crystal
 Structure, Spectral, Electron-Transfer, and Photophysical Aspects
;
_journal_name_full 'Inorganic Chemistry'
_journal_page_first 1056
_journal_page_last 1064
_journal_paper_doi 10.1021/ic034902n
_journal_volume 43
_journal_year 2004
_chemical_formula_moiety 'C25 H22 N6 O Ru. 2(ClO4).0.25 H2O'
_chemical_formula_sum 'C25 H22.5 Cl2 N6 O9.5 Ru'
_chemical_formula_weight 730.96
_chemical_name_common 'Ru Complex'
_space_group_IT_number 2
_symmetry_cell_setting triclinic
_symmetry_space_group_name_Hall '-P 1'
_symmetry_space_group_name_H-M 'P -1'
_atom_sites_solution_hydrogens geom
_atom_sites_solution_primary direct
_atom_sites_solution_secondary difmap
_audit_creation_method SHELXL-97
_cell_angle_alpha 83.564(9)
_cell_angle_beta 75.212(9)
_cell_angle_gamma 67.069(9)
_cell_formula_units_Z 2
_cell_length_a 9.917(6)
_cell_length_b 10.452(6)
_cell_length_c 15.431(9)
_cell_measurement_reflns_used 1024
_cell_measurement_temperature 293(2)
_cell_measurement_theta_max 23.85
_cell_measurement_theta_min 2.29
_cell_volume 1424.1(15)
_computing_cell_refinement 'BRUKER SAINT'
_computing_data_collection 'BRUKER SMART'
_computing_data_reduction 'BRUKER SAINT'
_computing_molecular_graphics 'SHELXTL and PLATON'
_computing_publication_material SHELXTL
_computing_structure_refinement 'SHELXL-97 (Sheldrick, 1997)'
_computing_structure_solution 'SHELXS-97 (Sheldrick, 1990)'
_diffrn_ambient_temperature 293(2)
_diffrn_measured_fraction_theta_full 0.996
_diffrn_measured_fraction_theta_max 0.996
_diffrn_measurement_device ' Bruker Smart APEX'
_diffrn_measurement_device_type ' CCD Area Detector'
_diffrn_measurement_method 'Omega Scan'
_diffrn_radiation_monochromator graphite
_diffrn_radiation_source 'fine-focus sealed tube'
_diffrn_radiation_type MoK\a
_diffrn_radiation_wavelength 0.71073
_diffrn_reflns_av_R_equivalents 0.0278
_diffrn_reflns_av_sigmaI/netI 0.0349
_diffrn_reflns_limit_h_max 11
_diffrn_reflns_limit_h_min -11
_diffrn_reflns_limit_k_max 12
_diffrn_reflns_limit_k_min -12
_diffrn_reflns_limit_l_max 18
_diffrn_reflns_limit_l_min -18
_diffrn_reflns_number 13609
_diffrn_reflns_theta_full 25.00
_diffrn_reflns_theta_max 25.00
_diffrn_reflns_theta_min 2.12
_exptl_absorpt_coefficient_mu 0.804
_exptl_absorpt_correction_T_max 0.9034
_exptl_absorpt_correction_T_min 0.7922
_exptl_absorpt_correction_type multi-scan
_exptl_absorpt_process_details 'Bruker SADABS'
_exptl_crystal_colour 'Dark Brown'
_exptl_crystal_density_diffrn 1.705
_exptl_crystal_density_method 'not measured'
_exptl_crystal_description Rectangular
_exptl_crystal_F_000 737
_exptl_crystal_size_max 0.30
_exptl_crystal_size_mid 0.23
_exptl_crystal_size_min 0.13
_refine_diff_density_max 0.992
_refine_diff_density_min -0.482
_refine_diff_density_rms 0.112
_refine_ls_extinction_method none
_refine_ls_goodness_of_fit_ref 1.068
_refine_ls_hydrogen_treatment mixed
_refine_ls_matrix_type full
_refine_ls_number_parameters 406
_refine_ls_number_reflns 5002
_refine_ls_number_restraints 0
_refine_ls_restrained_S_all 1.068
_refine_ls_R_factor_all 0.0716
_refine_ls_R_factor_gt 0.0571
_refine_ls_shift/su_max 0.007
_refine_ls_shift/su_mean 0.001
_refine_ls_structure_factor_coef Fsqd
_refine_ls_weighting_details 'calc w=1/[\s^2^(Fo^2^)+(0.0988P)^2^+0.8133P] where P=(Fo^2^+2Fc^2^)/3'
_refine_ls_weighting_scheme calc
_refine_ls_wR_factor_gt 0.1468
_refine_ls_wR_factor_ref 0.1577
_reflns_number_gt 4081
_reflns_number_total 5002
_reflns_threshold_expression >2sigma(I)
_cod_data_source_file ic034902nsi20030730_095153.cif
_cod_data_source_block '[C25H22N6ORu.2(ClO4).0.25H2O]'
_cod_depositor_comments
;
The following automatic conversions were performed:
'_symmetry_cell_setting' value 'Triclinic' changed to 'triclinic'
according to '/home/saulius/struct/CIF-dictionaries/cif_core.dic'
dictionary named 'cif_core.dic' version 2.4.1 from
2010-06-29.

'_exptl_absorpt_correction_type' value 'multiscan' changed to
'multi-scan' according to
'/home/saulius/struct/CIF-dictionaries/cif_core.dic' dictionary named
'cif_core.dic' version 2.4.1 from 2010-06-29.

Automatic conversion script
Id: cif_fix_enum 1527 2010-12-29 10:47:43Z saulius 
;
_cod_original_cell_volume 1424.1(14)
_cod_original_formula_sum 'C25 H22.50 Cl2 N6 O9.50 Ru'
_cod_database_code 4310508

loop_
_symmetry_equiv_pos_as_xyz
'x, y, z'
'-x, -y, -z'

loop_
_atom_site_label
_atom_site_type_symbol
_atom_site_fract_x
_atom_site_fract_y
_atom_site_fract_z
_atom_site_U_iso_or_equiv
_atom_site_adp_type
_atom_site_occupancy
_atom_site_symmetry_multiplicity
_atom_site_calc_flag
_atom_site_refinement_flags
_atom_site_disorder_assembly
_atom_site_disorder_group
Ru Ru 0.38074(5) 0.97621(4) 0.27057(3) 0.04839(18) Uani 1 1 d . . .
N1 N 0.2930(6) 1.2146(5) 0.1255(4) 0.0674(14) Uani 1 1 d . . .
H1 H 0.276(9) 1.278(8) 0.102(5) 0.101 Uiso 1 1 d . . .
N2 N 0.1918(5) 1.0608(4) 0.2140(3) 0.0514(10) Uani 1 1 d . . .
N3 N 0.5054(5) 1.0210(4) 0.1519(3) 0.0484(9) Uani 1 1 d . . .
N4 N 0.3726(5) 1.1534(5) 0.3259(3) 0.0570(11) Uani 1 1 d . . .
N5 N 0.5567(5) 0.8948(5) 0.3249(3) 0.0589(11) Uani 1 1 d . . .
N6 N 0.4513(5) 0.7669(5) 0.2399(3) 0.0592(11) Uani 1 1 d . . .
C1 C 0.1768(6) 1.1654(6) 0.1543(4) 0.0564(13) Uani 1 1 d . . .
C2 C 0.0785(7) 1.0129(7) 0.2375(4) 0.0674(15) Uani 1 1 d . . .
H2 H 0.0882 0.9384 0.2778 0.081 Uiso 1 1 calc R . .
C3 C -0.0497(8) 1.0678(9) 0.2053(5) 0.083(2) Uani 1 1 d . . .
H3 H -0.1240 1.0305 0.2222 0.099 Uiso 1 1 calc R . .
C4 C -0.0648(8) 1.1797(9) 0.1472(5) 0.086(2) Uani 1 1 d . . .
H4 H -0.1516 1.2205 0.1255 0.103 Uiso 1 1 calc R . .
C5 C 0.0467(7) 1.2313(7) 0.1212(4) 0.0731(17) Uani 1 1 d . . .
H5 H 0.0366 1.3078 0.0827 0.088 Uiso 1 1 calc R . .
C6 C 0.4462(6) 1.1385(6) 0.1055(3) 0.0569(13) Uani 1 1 d . . .
C7 C 0.5404(9) 1.1874(8) 0.0379(4) 0.082(2) Uani 1 1 d . . .
H7 H 0.4982 1.2704 0.0081 0.099 Uiso 1 1 calc R . .
C8 C 0.6901(9) 1.1170(9) 0.0154(4) 0.086(2) Uani 1 1 d . . .
H8 H 0.7519 1.1512 -0.0283 0.103 Uiso 1 1 calc R . .
C9 C 0.7500(7) 0.9908(7) 0.0597(4) 0.0702(16) Uani 1 1 d . . .
H9 H 0.8523 0.9369 0.0446 0.084 Uiso 1 1 calc R . .
C10 C 0.6541(6) 0.9491(6) 0.1258(3) 0.0579(13) Uani 1 1 d . . .
H10 H 0.6946 0.8648 0.1548 0.069 Uiso 1 1 calc R . .
C11 C 0.4905(7) 1.1235(7) 0.3669(4) 0.0662(16) Uani 1 1 d . . .
C12 C 0.2709(8) 1.2823(6) 0.3289(4) 0.0676(15) Uani 1 1 d . . .
H12 H 0.1910 1.3019 0.3021 0.081 Uiso 1 1 calc R . .
C13 C 0.2794(10) 1.3889(8) 0.3707(5) 0.089(2) Uani 1 1 d . . .
H13 H 0.2056 1.4777 0.3723 0.106 Uiso 1 1 calc R . .
C14 C 0.3977(11) 1.3618(9) 0.4094(5) 0.095(2) Uani 1 1 d . . .
H14 H 0.4064 1.4324 0.4365 0.114 Uiso 1 1 calc R . .
C15 C 0.5046(9) 1.2271(10) 0.4078(5) 0.090(2) Uani 1 1 d . . .
H15 H 0.5852 1.2070 0.4342 0.108 Uiso 1 1 calc R . .
C16 C 0.5932(7) 0.9789(8) 0.3655(4) 0.0695(17) Uani 1 1 d . . .
C17 C 0.7197(9) 0.9200(11) 0.4033(5) 0.094(2) Uani 1 1 d . . .
H17 H 0.7485 0.9752 0.4322 0.113 Uiso 1 1 calc R . .
C18 C 0.8011(9) 0.7763(11) 0.3963(5) 0.103(3) Uani 1 1 d . . .
H18 H 0.8855 0.7360 0.4204 0.124 Uiso 1 1 calc R . .
C19 C 0.7588(9) 0.6958(10) 0.3550(5) 0.096(2) Uani 1 1 d . . .
H19 H 0.8127 0.6004 0.3515 0.115 Uiso 1 1 calc R . .
C20 C 0.6361(7) 0.7557(7) 0.3185(4) 0.0707(17) Uani 1 1 d . . .
C21 C 0.5756(7) 0.6831(6) 0.2705(4) 0.0699(16) Uani 1 1 d . . .
C22 C 0.6378(9) 0.5402(8) 0.2542(6) 0.098(2) Uani 1 1 d . . .
H22 H 0.7242 0.4839 0.2733 0.117 Uiso 1 1 calc R . .
C23 C 0.5721(11) 0.4841(8) 0.2107(7) 0.112(3) Uani 1 1 d . . .
H23 H 0.6111 0.3888 0.2015 0.134 Uiso 1 1 calc R . .
C24 C 0.4497(10) 0.5671(8) 0.1806(6) 0.096(2) Uani 1 1 d . . .
H24 H 0.4056 0.5295 0.1493 0.116 Uiso 1 1 calc R . .
C25 C 0.3904(8) 0.7070(6) 0.1964(4) 0.0699(16) Uani 1 1 d . . .
H25 H 0.3048 0.7624 0.1761 0.084 Uiso 1 1 calc R . .
O1 O 0.2459(5) 0.9467(5) 0.3965(3) 0.0749(12) Uani 1 1 d . . .
H10A H 0.162(10) 1.005(9) 0.415(6) 0.112 Uiso 1 1 d . . .
H10B H 0.248(9) 0.860(9) 0.415(5) 0.112 Uiso 1 1 d . . .
Cl1 Cl 0.0671(2) 0.6164(2) 0.12813(14) 0.0881(5) Uani 1 1 d . . .
O2 O -0.0761(8) 0.6306(9) 0.1137(7) 0.160(3) Uani 1 1 d . . .
O3 O 0.0688(12) 0.7363(9) 0.1319(11) 0.255(7) Uani 1 1 d . . .
O4 O 0.1907(10) 0.5367(13) 0.0596(6) 0.205(5) Uani 1 1 d . . .
O5 O 0.0869(11) 0.5340(9) 0.2002(6) 0.182(4) Uani 1 1 d . . .
Cl2 Cl 0.12527(18) 0.71547(15) 0.54079(11) 0.0692(4) Uani 1 1 d . . .
O6 O 0.1532(17) 0.7035(13) 0.6242(7) 0.250(6) Uani 1 1 d . . .
O7 O 0.0702(8) 0.6109(7) 0.5386(5) 0.130(2) Uani 1 1 d . . .
O8 O 0.2540(9) 0.6960(7) 0.4766(6) 0.177(4) Uani 1 1 d . . .
O9 O 0.0200(9) 0.8469(6) 0.5329(6) 0.176(4) Uani 1 1 d . . .
O' O 0.749(2) 0.598(2) 0.0301(12) 0.092(6) Uani 0.25 1 d P . .

loop_
_atom_site_aniso_label
_atom_site_aniso_U_11
_atom_site_aniso_U_22
_atom_site_aniso_U_33
_atom_site_aniso_U_23
_atom_site_aniso_U_13
_atom_site_aniso_U_12
Ru 0.0491(3) 0.0524(3) 0.0424(2) 0.00492(16) -0.01239(17) -0.01806(19)
N1 0.068(3) 0.061(3) 0.071(3) 0.018(2) -0.023(2) -0.021(3)
N2 0.050(2) 0.051(2) 0.053(2) -0.0070(19) -0.0124(19) -0.017(2)
N3 0.052(2) 0.055(2) 0.040(2) 0.0004(18) -0.0109(18) -0.022(2)
N4 0.062(3) 0.066(3) 0.046(2) -0.003(2) -0.007(2) -0.030(2)
N5 0.054(3) 0.077(3) 0.041(2) 0.011(2) -0.0159(19) -0.020(2)
N6 0.056(3) 0.050(3) 0.059(3) 0.010(2) -0.006(2) -0.013(2)
C1 0.053(3) 0.057(3) 0.054(3) -0.007(2) -0.019(2) -0.009(3)
C2 0.058(3) 0.073(4) 0.073(4) -0.014(3) -0.010(3) -0.027(3)
C3 0.058(4) 0.097(5) 0.096(5) -0.029(4) -0.016(4) -0.026(4)
C4 0.054(4) 0.100(5) 0.096(5) -0.039(4) -0.026(3) -0.007(4)
C5 0.066(4) 0.074(4) 0.069(4) -0.011(3) -0.028(3) -0.005(3)
C6 0.062(3) 0.066(3) 0.046(3) 0.005(2) -0.020(2) -0.024(3)
C7 0.086(5) 0.098(5) 0.070(4) 0.036(4) -0.027(4) -0.045(4)
C8 0.084(5) 0.131(7) 0.059(4) 0.021(4) -0.015(3) -0.063(5)
C9 0.061(4) 0.089(5) 0.056(3) -0.003(3) -0.008(3) -0.026(3)
C10 0.054(3) 0.072(4) 0.046(3) -0.004(2) -0.010(2) -0.022(3)
C11 0.069(4) 0.099(5) 0.046(3) -0.008(3) -0.009(3) -0.049(4)
C12 0.078(4) 0.066(4) 0.060(3) -0.005(3) -0.005(3) -0.033(3)
C13 0.105(6) 0.074(4) 0.085(5) -0.022(4) 0.000(4) -0.040(4)
C14 0.118(7) 0.101(6) 0.094(5) -0.021(4) -0.022(5) -0.066(6)
C15 0.091(5) 0.131(7) 0.070(4) -0.020(4) -0.011(4) -0.065(5)
C16 0.060(4) 0.106(5) 0.040(3) 0.004(3) -0.012(3) -0.030(4)
C17 0.079(5) 0.151(8) 0.062(4) 0.004(4) -0.028(4) -0.048(5)
C18 0.074(5) 0.132(8) 0.087(5) 0.027(5) -0.044(4) -0.015(5)
C19 0.078(5) 0.111(6) 0.079(5) 0.024(4) -0.032(4) -0.013(4)
C20 0.057(3) 0.078(4) 0.057(3) 0.024(3) -0.014(3) -0.011(3)
C21 0.062(4) 0.061(4) 0.068(4) 0.016(3) -0.008(3) -0.013(3)
C22 0.071(5) 0.067(5) 0.129(7) 0.012(4) -0.020(4) -0.004(4)
C23 0.104(7) 0.056(4) 0.158(9) -0.009(5) -0.015(6) -0.019(5)
C24 0.091(6) 0.066(4) 0.120(6) -0.011(4) -0.008(5) -0.025(4)
C25 0.074(4) 0.061(4) 0.074(4) -0.005(3) -0.009(3) -0.029(3)
O1 0.073(3) 0.073(3) 0.059(2) 0.006(2) 0.007(2) -0.023(2)
Cl1 0.0872(12) 0.0742(11) 0.1085(14) 0.0182(10) -0.0343(11) -0.0342(9)
O2 0.098(5) 0.143(6) 0.244(10) -0.030(6) -0.049(5) -0.036(4)
O3 0.183(9) 0.110(6) 0.52(2) 0.044(9) -0.147(11) -0.079(6)
O4 0.129(7) 0.306(14) 0.138(7) -0.019(8) 0.015(5) -0.061(8)
O5 0.191(8) 0.153(7) 0.147(6) 0.056(5) -0.048(6) -0.016(6)
Cl2 0.0689(9) 0.0590(8) 0.0763(9) 0.0122(7) -0.0216(8) -0.0211(7)
O6 0.374(17) 0.258(13) 0.186(9) 0.036(8) -0.185(11) -0.126(12)
O7 0.128(5) 0.100(4) 0.177(6) 0.003(4) -0.024(5) -0.067(4)
O8 0.138(6) 0.085(4) 0.240(9) -0.036(5) 0.089(6) -0.043(4)
O9 0.133(6) 0.077(4) 0.212(8) 0.026(4) 0.043(6) 0.013(4)
O' 0.082(12) 0.086(13) 0.066(10) 0.017(9) -0.012(9) 0.007(10)

loop_
_atom_type_symbol
_atom_type_description
_atom_type_scat_dispersion_real
_atom_type_scat_dispersion_imag
_atom_type_scat_source
C C 0.0033 0.0016 'International Tables Vol C Tables 4.2.6.8 and 6.1.1.4'
Cl Cl 0.1484 0.1585 'International Tables Vol C Tables 4.2.6.8 and 6.1.1.4'
O O 0.0106 0.0060 'International Tables Vol C Tables 4.2.6.8 and 6.1.1.4'
Ru Ru -1.2594 0.8363 'International Tables Vol C Tables 4.2.6.8 and 6.1.1.4'
N N 0.0061 0.0033 'International Tables Vol C Tables 4.2.6.8 and 6.1.1.4'
H H 0.0000 0.0000 'International Tables Vol C Tables 4.2.6.8 and 6.1.1.4'

loop_
_geom_angle_atom_site_label_1
_geom_angle_atom_site_label_2
_geom_angle_atom_site_label_3
_geom_angle
_geom_angle_site_symmetry_1
_geom_angle_site_symmetry_3
_geom_angle_publ_flag
N5 Ru N3 92.83(17) . . ?
N5 Ru N4 79.6(2) . . ?
N3 Ru N4 89.31(17) . . ?
N5 Ru N6 79.6(2) . . ?
N3 Ru N6 93.63(17) . . ?
N4 Ru N6 159.2(2) . . ?
N5 Ru N2 179.10(18) . . ?
N3 Ru N2 87.96(17) . . ?
N4 Ru N2 100.81(17) . . ?
N6 Ru N2 99.89(18) . . ?
N5 Ru O1 87.86(19) . . ?
N3 Ru O1 175.38(17) . . ?
N4 Ru O1 86.32(18) . . ?
N6 Ru O1 91.00(18) . . ?
N2 Ru O1 91.38(19) . . ?
C6 N1 C1 128.0(5) . . ?
C6 N1 H1 111(7) . . ?
C1 N1 H1 116(7) . . ?
C1 N2 C2 116.9(5) . . ?
C1 N2 Ru 121.6(4) . . ?
C2 N2 Ru 121.4(4) . . ?
C10 N3 C6 117.2(5) . . ?
C10 N3 Ru 121.3(3) . . ?
C6 N3 Ru 120.5(4) . . ?
C12 N4 C11 118.9(5) . . ?
C12 N4 Ru 129.4(4) . . ?
C11 N4 Ru 111.6(4) . . ?
C16 N5 C20 122.9(5) . . ?
C16 N5 Ru 118.7(4) . . ?
C20 N5 Ru 118.4(4) . . ?
C25 N6 C21 117.9(5) . . ?
C25 N6 Ru 128.8(4) . . ?
C21 N6 Ru 113.3(4) . . ?
N2 C1 N1 119.0(5) . . ?
N2 C1 C5 122.8(6) . . ?
N1 C1 C5 118.2(5) . . ?
N2 C2 C3 123.8(7) . . ?
N2 C2 H2 118.1 . . ?
C3 C2 H2 118.1 . . ?
C2 C3 C4 117.8(7) . . ?
C2 C3 H3 121.1 . . ?
C4 C3 H3 121.1 . . ?
C5 C4 C3 120.5(7) . . ?
C5 C4 H4 119.7 . . ?
C3 C4 H4 119.7 . . ?
C4 C5 C1 118.0(7) . . ?
C4 C5 H5 121.0 . . ?
C1 C5 H5 121.0 . . ?
N3 C6 N1 120.6(5) . . ?
N3 C6 C7 120.3(5) . . ?
N1 C6 C7 119.1(5) . . ?
C8 C7 C6 121.5(6) . . ?
C8 C7 H7 119.2 . . ?
C6 C7 H7 119.2 . . ?
C7 C8 C9 118.0(6) . . ?
C7 C8 H8 121.0 . . ?
C9 C8 H8 121.0 . . ?
C10 C9 C8 118.1(6) . . ?
C10 C9 H9 120.9 . . ?
C8 C9 H9 120.9 . . ?
N3 C10 C9 124.6(6) . . ?
N3 C10 H10 117.7 . . ?
C9 C10 H10 117.7 . . ?
C15 C11 N4 120.4(7) . . ?
C15 C11 C16 123.4(6) . . ?
N4 C11 C16 116.2(5) . . ?
N4 C12 C13 122.5(7) . . ?
N4 C12 H12 118.7 . . ?
C13 C12 H12 118.7 . . ?
C14 C13 C12 119.3(8) . . ?
C14 C13 H13 120.4 . . ?
C12 C13 H13 120.4 . . ?
C13 C14 C15 119.1(7) . . ?
C13 C14 H14 120.4 . . ?
C15 C14 H14 120.4 . . ?
C11 C15 C14 119.8(7) . . ?
C11 C15 H15 120.1 . . ?
C14 C15 H15 120.1 . . ?
N5 C16 C17 118.2(7) . . ?
N5 C16 C11 113.8(5) . . ?
C17 C16 C11 127.9(7) . . ?
C18 C17 C16 118.5(8) . . ?
C18 C17 H17 120.8 . . ?
C16 C17 H17 120.8 . . ?
C19 C18 C17 120.9(7) . . ?
C19 C18 H18 119.5 . . ?
C17 C18 H18 119.5 . . ?
C18 C19 C20 119.4(8) . . ?
C18 C19 H19 120.3 . . ?
C20 C19 H19 120.3 . . ?
N5 C20 C19 120.1(7) . . ?
N5 C20 C21 113.7(5) . . ?
C19 C20 C21 126.3(7) . . ?
N6 C21 C22 120.1(7) . . ?
N6 C21 C20 115.0(5) . . ?
C22 C21 C20 124.8(6) . . ?
C23 C22 C21 120.0(8) . . ?
C23 C22 H22 120.0 . . ?
C21 C22 H22 120.0 . . ?
C24 C23 C22 119.6(8) . . ?
C24 C23 H23 120.2 . . ?
C22 C23 H23 120.2 . . ?
C23 C24 C25 119.9(9) . . ?
C23 C24 H24 120.0 . . ?
C25 C24 H24 120.0 . . ?
N6 C25 C24 122.4(7) . . ?
N6 C25 H25 118.8 . . ?
C24 C25 H25 118.8 . . ?
Ru O1 H10A 121(6) . . ?
Ru O1 H10B 121(5) . . ?
H10A O1 H10B 110(8) . . ?
O3 Cl1 O5 116.8(9) . . ?
O3 Cl1 O4 110.3(8) . . ?
O5 Cl1 O4 102.0(6) . . ?
O3 Cl1 O2 109.1(6) . . ?
O5 Cl1 O2 106.3(6) . . ?
O4 Cl1 O2 112.2(6) . . ?
O8 Cl2 O6 110.3(8) . . ?
O8 Cl2 O9 110.3(5) . . ?
O6 Cl2 O9 107.6(7) . . ?
O8 Cl2 O7 111.2(4) . . ?
O6 Cl2 O7 104.7(6) . . ?
O9 Cl2 O7 112.4(5) . . ?

loop_
_geom_bond_atom_site_label_1
_geom_bond_atom_site_label_2
_geom_bond_distance
_geom_bond_site_symmetry_2
_geom_bond_publ_flag
Ru N5 1.975(4) . ?
Ru N3 2.051(4) . ?
Ru N4 2.090(5) . ?
Ru N6 2.091(5) . ?
Ru N2 2.104(4) . ?
Ru O1 2.126(4) . ?
N1 C6 1.382(8) . ?
N1 C1 1.392(8) . ?
N1 H1 0.70(8) . ?
N2 C1 1.335(7) . ?
N2 C2 1.354(8) . ?
N3 C10 1.343(7) . ?
N3 C6 1.349(7) . ?
N4 C12 1.329(8) . ?
N4 C11 1.383(8) . ?
N5 C16 1.335(8) . ?
N5 C20 1.358(8) . ?
N6 C25 1.343(8) . ?
N6 C21 1.369(8) . ?
C1 C5 1.402(8) . ?
C2 C3 1.373(9) . ?
C2 H2 0.9300 . ?
C3 C4 1.375(11) . ?
C3 H3 0.9300 . ?
C4 C5 1.365(10) . ?
C4 H4 0.9300 . ?
C5 H5 0.9300 . ?
C6 C7 1.406(8) . ?
C7 C8 1.345(10) . ?
C7 H7 0.9300 . ?
C8 C9 1.398(10) . ?
C8 H8 0.9300 . ?
C9 C10 1.365(8) . ?
C9 H9 0.9300 . ?
C10 H10 0.9300 . ?
C11 C15 1.380(9) . ?
C11 C16 1.456(9) . ?
C12 C13 1.387(9) . ?
C12 H12 0.9300 . ?
C13 C14 1.370(12) . ?
C13 H13 0.9300 . ?
C14 C15 1.392(12) . ?
C14 H14 0.9300 . ?
C15 H15 0.9300 . ?
C16 C17 1.408(9) . ?
C17 C18 1.402(13) . ?
C17 H17 0.9300 . ?
C18 C19 1.349(12) . ?
C18 H18 0.9300 . ?
C19 C20 1.367(9) . ?
C19 H19 0.9300 . ?
C20 C21 1.481(10) . ?
C21 C22 1.400(10) . ?
C22 C23 1.352(13) . ?
C22 H22 0.9300 . ?
C23 C24 1.348(12) . ?
C23 H23 0.9300 . ?
C24 C25 1.370(9) . ?
C24 H24 0.9300 . ?
C25 H25 0.9300 . ?
O1 H10A 0.81(8) . ?
O1 H10B 0.91(8) . ?
Cl1 O3 1.267(9) . ?
Cl1 O5 1.336(8) . ?
Cl1 O4 1.434(8) . ?
Cl1 O2 1.441(7) . ?
Cl2 O8 1.360(6) . ?
Cl2 O6 1.367(9) . ?
Cl2 O9 1.379(6) . ?
Cl2 O7 1.406(6) . ?

loop_
_geom_torsion_atom_site_label_1
_geom_torsion_atom_site_label_2
_geom_torsion_atom_site_label_3
_geom_torsion_atom_site_label_4
_geom_torsion
_geom_torsion_site_symmetry_1
_geom_torsion_site_symmetry_2
_geom_torsion_site_symmetry_3
_geom_torsion_site_symmetry_4
_geom_torsion_publ_flag
N5 Ru N2 C1 177(100) . . . . ?
N3 Ru N2 C1 -32.3(4) . . . . ?
N4 Ru N2 C1 56.6(4) . . . . ?
N6 Ru N2 C1 -125.6(4) . . . . ?
O1 Ru N2 C1 143.1(4) . . . . ?
N5 Ru N2 C2 -2(12) . . . . ?
N3 Ru N2 C2 148.7(4) . . . . ?
N4 Ru N2 C2 -122.4(4) . . . . ?
N6 Ru N2 C2 55.4(4) . . . . ?
O1 Ru N2 C2 -35.9(4) . . . . ?
N5 Ru N3 C10 25.2(4) . . . . ?
N4 Ru N3 C10 104.8(4) . . . . ?
N6 Ru N3 C10 -54.6(4) . . . . ?
N2 Ru N3 C10 -154.4(4) . . . . ?
O1 Ru N3 C10 124(2) . . . . ?
N5 Ru N3 C6 -143.0(4) . . . . ?
N4 Ru N3 C6 -63.4(4) . . . . ?
N6 Ru N3 C6 137.2(4) . . . . ?
N2 Ru N3 C6 37.4(4) . . . . ?
O1 Ru N3 C6 -44(2) . . . . ?
N5 Ru N4 C12 -175.8(5) . . . . ?
N3 Ru N4 C12 91.2(5) . . . . ?
N6 Ru N4 C12 -170.4(5) . . . . ?
N2 Ru N4 C12 3.4(5) . . . . ?
O1 Ru N4 C12 -87.3(5) . . . . ?
N5 Ru N4 C11 1.8(3) . . . . ?
N3 Ru N4 C11 -91.2(4) . . . . ?
N6 Ru N4 C11 7.2(7) . . . . ?
N2 Ru N4 C11 -179.0(3) . . . . ?
O1 Ru N4 C11 90.3(4) . . . . ?
N3 Ru N5 C16 86.5(4) . . . . ?
N4 Ru N5 C16 -2.3(4) . . . . ?
N6 Ru N5 C16 179.7(4) . . . . ?
N2 Ru N5 C16 -123(12) . . . . ?
O1 Ru N5 C16 -88.9(4) . . . . ?
N3 Ru N5 C20 -92.9(4) . . . . ?
N4 Ru N5 C20 178.3(4) . . . . ?
N6 Ru N5 C20 0.2(4) . . . . ?
N2 Ru N5 C20 58(12) . . . . ?
O1 Ru N5 C20 91.6(4) . . . . ?
N5 Ru N6 C25 179.2(5) . . . . ?
N3 Ru N6 C25 -88.6(5) . . . . ?
N4 Ru N6 C25 173.8(5) . . . . ?
N2 Ru N6 C25 -0.1(5) . . . . ?
O1 Ru N6 C25 91.5(5) . . . . ?
N5 Ru N6 C21 0.1(4) . . . . ?
N3 Ru N6 C21 92.3(4) . . . . ?
N4 Ru N6 C21 -5.4(7) . . . . ?
N2 Ru N6 C21 -179.2(4) . . . . ?
O1 Ru N6 C21 -87.6(4) . . . . ?
C2 N2 C1 N1 -177.5(5) . . . . ?
Ru N2 C1 N1 3.4(7) . . . . ?
C2 N2 C1 C5 4.5(8) . . . . ?
Ru N2 C1 C5 -174.6(4) . . . . ?
C6 N1 C1 N2 40.3(9) . . . . ?
C6 N1 C1 C5 -141.6(6) . . . . ?
C1 N2 C2 C3 -1.7(8) . . . . ?
Ru N2 C2 C3 177.4(5) . . . . ?
N2 C2 C3 C4 -1.3(10) . . . . ?
C2 C3 C4 C5 1.6(10) . . . . ?
C3 C4 C5 C1 1.0(9) . . . . ?
N2 C1 C5 C4 -4.2(9) . . . . ?
N1 C1 C5 C4 177.8(6) . . . . ?
C10 N3 C6 N1 176.8(5) . . . . ?
Ru N3 C6 N1 -14.5(7) . . . . ?
C10 N3 C6 C7 -5.1(8) . . . . ?
Ru N3 C6 C7 163.6(5) . . . . ?
C1 N1 C6 N3 -34.5(9) . . . . ?
C1 N1 C6 C7 147.3(6) . . . . ?
N3 C6 C7 C8 2.3(10) . . . . ?
N1 C6 C7 C8 -179.5(7) . . . . ?
C6 C7 C8 C9 1.6(11) . . . . ?
C7 C8 C9 C10 -2.6(10) . . . . ?
C6 N3 C10 C9 4.2(8) . . . . ?
Ru N3 C10 C9 -164.4(4) . . . . ?
C8 C9 C10 N3 -0.3(9) . . . . ?
C12 N4 C11 C15 -1.9(8) . . . . ?
Ru N4 C11 C15 -179.8(5) . . . . ?
C12 N4 C11 C16 176.7(5) . . . . ?
Ru N4 C11 C16 -1.2(6) . . . . ?
C11 N4 C12 C13 0.8(8) . . . . ?
Ru N4 C12 C13 178.2(5) . . . . ?
N4 C12 C13 C14 0.9(10) . . . . ?
C12 C13 C14 C15 -1.5(11) . . . . ?
N4 C11 C15 C14 1.3(10) . . . . ?
C16 C11 C15 C14 -177.2(6) . . . . ?
C13 C14 C15 C11 0.4(11) . . . . ?
C20 N5 C16 C17 0.0(8) . . . . ?
Ru N5 C16 C17 -179.4(4) . . . . ?
C20 N5 C16 C11 -178.3(5) . . . . ?
Ru N5 C16 C11 2.3(6) . . . . ?
C15 C11 C16 N5 178.0(5) . . . . ?
N4 C11 C16 N5 -0.6(7) . . . . ?
C15 C11 C16 C17 -0.1(10) . . . . ?
N4 C11 C16 C17 -178.7(6) . . . . ?
N5 C16 C17 C18 0.1(10) . . . . ?
C11 C16 C17 C18 178.2(7) . . . . ?
C16 C17 C18 C19 -0.6(12) . . . . ?
C17 C18 C19 C20 1.0(12) . . . . ?
C16 N5 C20 C19 0.4(9) . . . . ?
Ru N5 C20 C19 179.8(5) . . . . ?
C16 N5 C20 C21 -179.9(5) . . . . ?
Ru N5 C20 C21 -0.5(6) . . . . ?
C18 C19 C20 N5 -0.8(10) . . . . ?
C18 C19 C20 C21 179.5(7) . . . . ?
C25 N6 C21 C22 1.7(8) . . . . ?
Ru N6 C21 C22 -179.1(5) . . . . ?
C25 N6 C21 C20 -179.5(5) . . . . ?
Ru N6 C21 C20 -0.3(6) . . . . ?
N5 C20 C21 N6 0.5(7) . . . . ?
C19 C20 C21 N6 -179.8(6) . . . . ?
N5 C20 C21 C22 179.3(6) . . . . ?
C19 C20 C21 C22 -1.0(10) . . . . ?
N6 C21 C22 C23 -2.2(12) . . . . ?
C20 C21 C22 C23 179.1(8) . . . . ?
C21 C22 C23 C24 2.2(14) . . . . ?
C22 C23 C24 C25 -1.7(14) . . . . ?
C21 N6 C25 C24 -1.2(9) . . . . ?
Ru N6 C25 C24 179.8(5) . . . . ?
C23 C24 C25 N6 1.2(12) . . . . ?
